data_7210238
loop_
_publ_author_name
'Liu, Zhi-Fa'
'Wu, Mei-Feng'
'Zheng, Fa-Kun'
'Wang, Shuai-Hua'
'Zhang, Ming-Jian'
'Chen, Jun'
'Xiao, Yu'
'Guo, Guo-Cong'
'Wu, A-Qing'

_publ_section_title
;
 Zinc(ii) coordination compounds based on in situ generated
 3-(5H-tetrazol)benzaldehyde with diverse modes: hydrothermal syntheses,
 crystal structures and photoluminescent properties
;
_journal_issue 35
_journal_name_full CrystEngComm
_journal_page_first 7038
_journal_paper_doi 10.1039/c3ce27111k
_journal_volume 15
_journal_year 2013
_chemical_formula_moiety '[Zn(3-tzbd)2.H2O]n'
_chemical_formula_sum 'C3.05 H2.29 N1.52 O0.57 Zn0.19'
_chemical_formula_weight 81.85
_chemical_melting_point ?
_chemical_name_common '[Zn(3-tzbd)2.H2O]n'
_chemical_name_systematic
;
?
;
_space_group_IT_number 60
_symmetry_cell_setting orthorhombic
_symmetry_space_group_name_Hall '-P 2n 2ab'
_symmetry_space_group_name_H-M 'P b c n'
_atom_sites_solution_hydrogens geom
_atom_sites_solution_primary direct
_atom_sites_solution_secondary difmap
_audit_creation_method SHELXL-97
_cell_angle_alpha 90.00
_cell_angle_beta 90.00
_cell_angle_gamma 90.00
_cell_formula_units_Z 42
_cell_length_a 10.232(3)
_cell_length_b 14.433(4)
_cell_length_c 22.709(6)
_cell_measurement_reflns_used 4030
_cell_measurement_temperature 293(2)
_cell_measurement_theta_max 27.4662
_cell_measurement_theta_min 2.7702
_cell_volume 3353.6(16)
_computing_cell_refinement 'Bruker XSCANS'
_computing_data_collection 'Bruker XSCANS'
_computing_data_reduction 'Bruker SHELXTL'
_computing_molecular_graphics 'Bruker SHELXTL'
_computing_publication_material 'Bruker SHELXTL'
_computing_structure_refinement 'SHELXL-97 (Sheldrick, 1997)'
_computing_structure_solution 'SHELXS-97 (Sheldrick, 1990)'
_diffrn_ambient_temperature 293(2)
_diffrn_detector_area_resol_mean 28.5714
_diffrn_measured_fraction_theta_full 0.995
_diffrn_measured_fraction_theta_max 0.995
_diffrn_measurement_device_type 'Bruker P4'
_diffrn_measurement_method CCD_Profile_fitting
_diffrn_radiation_monochromator graphite
_diffrn_radiation_source 'fine-focus sealed tube'
_diffrn_radiation_type MoK\a
_diffrn_radiation_wavelength 0.71073
_diffrn_reflns_av_R_equivalents 0.0495
_diffrn_reflns_av_sigmaI/netI 0.0293
_diffrn_reflns_limit_h_max 9
_diffrn_reflns_limit_h_min -12
_diffrn_reflns_limit_k_max 16
_diffrn_reflns_limit_k_min -17
_diffrn_reflns_limit_l_max 26
_diffrn_reflns_limit_l_min -27
_diffrn_reflns_number 21407
_diffrn_reflns_theta_full 25.00
_diffrn_reflns_theta_max 25.00
_diffrn_reflns_theta_min 3.34
_exptl_absorpt_coefficient_mu 1.504
_exptl_absorpt_correction_T_max 1.0000
_exptl_absorpt_correction_T_min 0.7590
_exptl_absorpt_correction_type multi-scan
_exptl_absorpt_process_details 'Sphere (Rigaku CrystalClear)'
_exptl_crystal_colour Colorless
_exptl_crystal_density_diffrn 1.702
_exptl_crystal_density_meas ?
_exptl_crystal_density_method 'not measured'
_exptl_crystal_description Prism
_exptl_crystal_F_000 1743
_exptl_crystal_size_max 0.23
_exptl_crystal_size_mid 0.21
_exptl_crystal_size_min 0.18
_refine_diff_density_max 1.056
_refine_diff_density_min -0.490
_refine_diff_density_rms 0.085
_refine_ls_extinction_method none
_refine_ls_goodness_of_fit_ref 1.074
_refine_ls_hydrogen_treatment mixed
_refine_ls_matrix_type full
_refine_ls_number_parameters 273
_refine_ls_number_reflns 2944
_refine_ls_number_restraints 3
_refine_ls_restrained_S_all 1.074
_refine_ls_R_factor_all 0.0584
_refine_ls_R_factor_gt 0.0570
_refine_ls_shift/su_max 0.002
_refine_ls_shift/su_mean 0.000
_refine_ls_structure_factor_coef Fsqd
_refine_ls_weighting_details 'calc w=1/[\s^2^(Fo^2^)+(0.1150P)^2^+5.7306P] where P=(Fo^2^+2Fc^2^)/3'
_refine_ls_weighting_scheme calc
_refine_ls_wR_factor_gt 0.1837
_refine_ls_wR_factor_ref 0.1854
_reflns_number_gt 2891
_reflns_number_total 2944
_reflns_threshold_expression >2sigma(I)
_cod_data_source_file c3ce27111k.txt
_cod_data_source_block zn
_cod_depositor_comments
;
The following automatic conversions were performed:

'_chemical_melting_point' value 'not measured' was changed to '?' -
the value is undefined or not given.

'_symmetry_cell_setting' value
'Orthorhombic' changed to 'orthorhombic' according to
/home/saulius/struct/CIF-dictionaries/cif_core.dic dictionary named
'cif_core.dic' version 2.4.2 from
2011-04-26.

'_exptl_absorpt_correction_type' value 'Multi-scan'
changed to 'multi-scan' according to
/home/saulius/struct/CIF-dictionaries/cif_core.dic dictionary named
'cif_core.dic' version 2.4.2 from 2011-04-26.

Automatic conversion script
Id: cif_fix_values 1891 2012-01-12 08:04:46Z andrius 

The following automatic conversions were performed:

'_exptl_crystal_density_meas' value 'not measured' was changed to '?'
- the value is perceived as not measured.

Automatic conversion script
Id: cif_fix_values 3008 2015-01-20 13:52:24Z robertas 
;
_cod_original_cell_volume 3353.6(15)
_cod_original_sg_symbol_H-M Pbcn
_cod_database_code 7210238

loop_
_symmetry_equiv_pos_as_xyz
'x, y, z'
'-x+1/2, -y+1/2, z+1/2'
'x+1/2, -y+1/2, -z'
'-x, y, -z+1/2'
'-x, -y, -z'
'x-1/2, y-1/2, -z-1/2'
'-x-1/2, y-1/2, z'
'x, -y, z-1/2'

loop_
_atom_site_label
_atom_site_type_symbol
_atom_site_fract_x
_atom_site_fract_y
_atom_site_fract_z
_atom_site_U_iso_or_equiv
_atom_site_adp_type
_atom_site_occupancy
_atom_site_symmetry_multiplicity
_atom_site_calc_flag
_atom_site_refinement_flags
Zn1 Zn 0.5000 -0.11325(3) -0.7500 0.02406(13) Uani 1 2 d S
O1W O 0.5775(10) -0.3092(5) -1.1007(4) 0.309(6) Uani 1 1 d D
H1WA H 0.623(2) -0.3584(10) -1.0981(16) 0.370 Uiso 1 1 d D
H1WB H 0.593(5) -0.2803(14) -1.0688(8) 0.370 Uiso 1 1 d D
Zn2 Zn 0.5000 0.15608(3) -0.7500 0.02404(13) Uani 1 2 d S
O11 O 0.4700(4) -0.2821(3) -0.96985(15) 0.0801(11) Uani 1 1 d .
N11 N 0.3323(2) -0.18049(18) -0.73732(11) 0.0284(6) Uani 1 1 d .
C11 C 0.2767(3) -0.2575(2) -0.75729(11) 0.0256(7) Uani 1 1 d .
N12 N 0.2417(2) -0.13522(17) -0.70477(11) 0.0325(6) Uani 1 1 d .
C12 C 0.3355(3) -0.3288(2) -0.79493(13) 0.0279(7) Uani 1 1 d .
N13 N 0.1347(2) -0.18224(17) -0.70526(11) 0.0304(6) Uani 1 1 d .
C13 C 0.3400(3) -0.4207(2) -0.77604(15) 0.0353(8) Uani 1 1 d .
H13A H 0.3102 -0.4358 -0.7386 0.039(9) Uiso 1 1 d R
N14 N 0.1531(2) -0.26018(17) -0.73791(10) 0.0259(6) Uani 1 1 d .
C14 C 0.3893(4) -0.4892(2) -0.81201(16) 0.0433(9) Uani 1 1 d .
H14A H 0.3938 -0.5501 -0.7987 0.057(11) Uiso 1 1 d R
C15 C 0.4302(3) -0.4684(2) -0.86772(17) 0.0429(9) Uani 1 1 d .
H15A H 0.4608 -0.5149 -0.8925 0.074(14) Uiso 1 1 d R
C16 C 0.4270(3) -0.3754(2) -0.88737(15) 0.0396(8) Uani 1 1 d .
C17 C 0.3799(3) -0.3064(2) -0.85067(13) 0.0332(7) Uani 1 1 d .
H17A H 0.3797 -0.2451 -0.8633 0.031(8) Uiso 1 1 d R
C18 C 0.4676(4) -0.3558(3) -0.94786(17) 0.0507(10) Uani 1 1 d .
H18A H 0.500(3) -0.403(4) -0.981(2) 0.061 Uiso 1 1 d .
O21 O 0.7659(3) -0.1745(2) -0.37653(11) 0.0577(8) Uani 1 1 d .
N21 N 0.5815(2) -0.05520(17) -0.63274(10) 0.0283(6) Uani 1 1 d .
C21 C 0.6013(3) 0.02150(19) -0.60025(12) 0.0258(7) Uani 1 1 d .
N22 N 0.5386(3) -0.02382(15) -0.68382(11) 0.0263(6) Uani 1 1 d .
C22 C 0.6458(3) 0.01807(19) -0.53879(13) 0.0277(7) Uani 1 1 d .
N23 N 0.5315(2) 0.06844(16) -0.68238(10) 0.0252(5) Uani 1 1 d .
C23 C 0.6609(3) 0.0990(2) -0.50623(14) 0.0388(8) Uani 1 1 d .
H23A H 0.6454 0.1562 -0.5237 0.041(9) Uiso 1 1 d R
N24 N 0.5712(2) 0.09806(17) -0.62969(10) 0.0291(6) Uani 1 1 d .
C24 C 0.6982(4) 0.0945(2) -0.44689(14) 0.0424(9) Uani 1 1 d .
H24A H 0.7074 0.1486 -0.4252 0.055(11) Uiso 1 1 d R
C25 C 0.7226(3) 0.0108(2) -0.42097(13) 0.0354(8) Uani 1 1 d .
H25A H 0.7496 0.0081 -0.3819 0.036(9) Uiso 1 1 d R
C26 C 0.7070(3) -0.0704(2) -0.45312(14) 0.0360(8) Uani 1 1 d .
C27 C 0.6686(3) -0.0663(2) -0.51180(14) 0.0349(8) Uani 1 1 d .
H27A H 0.6577 -0.1208 -0.5331 0.038(9) Uiso 1 1 d R
C28 C 0.7246(4) -0.1611(3) -0.42532(16) 0.0487(10) Uani 1 1 d .
H28A H 0.7009 -0.2130 -0.4472 0.069(13) Uiso 1 1 d R

loop_
_atom_site_aniso_label
_atom_site_aniso_U_11
_atom_site_aniso_U_22
_atom_site_aniso_U_33
_atom_site_aniso_U_23
_atom_site_aniso_U_13
_atom_site_aniso_U_12
Zn1 0.0231(2) 0.0206(2) 0.0285(2) 0.000 -0.00281(16) 0.000
O1W 0.317(13) 0.205(9) 0.404(16) -0.078(10) -0.018(12) 0.043(9)
Zn2 0.0230(3) 0.0208(3) 0.0283(3) 0.000 -0.00190(16) 0.000
O11 0.099(2) 0.079(2) 0.0630(19) 0.0089(18) 0.0089(17) 0.001(2)
N11 0.0307(13) 0.0250(12) 0.0294(11) 0.0001(10) 0.0014(10) -0.0001(11)
C11 0.0276(13) 0.0254(14) 0.0238(12) 0.0043(10) -0.0019(10) -0.0048(13)
N12 0.0315(12) 0.0306(13) 0.0355(13) -0.0042(10) 0.0036(11) -0.0035(11)
C12 0.0170(12) 0.0272(14) 0.0394(15) -0.0053(12) -0.0025(11) -0.0032(11)
N13 0.0255(12) 0.0300(13) 0.0356(13) -0.0051(10) 0.0044(10) -0.0036(10)
C13 0.0325(15) 0.0296(16) 0.0439(17) -0.0011(14) -0.0007(14) 0.0010(13)
N14 0.0227(11) 0.0261(12) 0.0289(11) -0.0023(10) 0.0011(9) -0.0046(10)
C14 0.0435(18) 0.0310(17) 0.055(2) 0.0024(15) 0.0052(16) 0.0043(15)
C15 0.0324(17) 0.0362(18) 0.060(2) -0.0152(15) 0.0035(15) 0.0073(13)
C16 0.0315(15) 0.0421(18) 0.0452(17) -0.0102(14) 0.0052(14) -0.0029(14)
C17 0.0323(15) 0.0305(16) 0.0368(15) 0.0001(13) 0.0024(12) -0.0041(13)
C18 0.0512(19) 0.056(2) 0.045(2) 0.0011(18) 0.0055(18) 0.0025(19)
O21 0.0608(16) 0.0677(17) 0.0445(13) 0.0213(12) -0.0071(12) -0.0001(14)
N21 0.0316(12) 0.0249(12) 0.0285(12) 0.0017(10) -0.0042(10) 0.0010(10)
C21 0.0217(13) 0.0278(15) 0.0280(14) -0.0015(11) 0.0000(11) -0.0004(11)
N22 0.0270(11) 0.0220(12) 0.0299(12) -0.0008(9) 0.0005(11) 0.0019(10)
C22 0.0259(14) 0.0306(16) 0.0267(13) -0.0018(11) 0.0000(12) -0.0012(11)
N23 0.0293(11) 0.0199(11) 0.0263(11) 0.0008(9) -0.0014(10) 0.0002(10)
C23 0.0497(19) 0.0308(15) 0.0358(16) 0.0002(14) -0.0026(14) -0.0039(14)
N24 0.0376(13) 0.0262(12) 0.0236(11) -0.0016(10) 0.0023(10) 0.0013(11)
C24 0.063(2) 0.0318(16) 0.0323(15) -0.0076(13) -0.0009(15) -0.0108(16)
C25 0.0371(17) 0.0459(18) 0.0231(13) 0.0009(13) -0.0020(12) -0.0066(14)
C26 0.0350(15) 0.0401(17) 0.0329(15) 0.0026(13) 0.0026(13) 0.0009(14)
C27 0.0408(16) 0.0314(16) 0.0324(15) -0.0032(13) -0.0020(13) 0.0015(13)
C28 0.055(2) 0.047(2) 0.0439(19) 0.0058(16) -0.0081(16) 0.0028(17)

loop_
_atom_type_symbol
_atom_type_description
_atom_type_scat_dispersion_real
_atom_type_scat_dispersion_imag
_atom_type_scat_source
C C 0.0033 0.0016 'International Tables Vol C Tables 4.2.6.8 and 6.1.1.4'
H H 0.0000 0.0000 'International Tables Vol C Tables 4.2.6.8 and 6.1.1.4'
N N 0.0061 0.0033 'International Tables Vol C Tables 4.2.6.8 and 6.1.1.4'
O O 0.0106 0.0060 'International Tables Vol C Tables 4.2.6.8 and 6.1.1.4'
Zn Zn 0.2839 1.4301 'International Tables Vol C Tables 4.2.6.8 and 6.1.1.4'

loop_
_geom_angle_atom_site_label_1
_geom_angle_atom_site_label_2
_geom_angle_atom_site_label_3
_geom_angle
_geom_angle_site_symmetry_1
_geom_angle_site_symmetry_3
N11 Zn1 N11 121.70(15) . 4_653
N11 Zn1 N22 104.51(10) . 4_653
N11 Zn1 N22 111.84(10) 4_653 4_653
N11 Zn1 N22 111.84(10) . .
N11 Zn1 N22 104.51(10) 4_653 .
N22 Zn1 N22 100.57(13) 4_653 .
H1WA O1W H1WB 104(2) . .
N14 Zn2 N14 105.53(14) 6_664 7_665
N14 Zn2 N23 113.62(10) 6_664 4_653
N14 Zn2 N23 111.03(10) 7_665 4_653
N14 Zn2 N23 111.03(10) 6_664 .
N14 Zn2 N23 113.62(10) 7_665 .
N23 Zn2 N23 102.25(14) 4_653 .
C11 N11 N12 107.3(2) . .
C11 N11 Zn1 136.7(2) . .
N12 N11 Zn1 115.69(19) . .
N11 C11 N14 108.5(3) . .
N11 C11 C12 127.6(3) . .
N14 C11 C12 123.9(3) . .
N13 N12 N11 108.8(2) . .
C17 C12 C13 119.5(3) . .
C17 C12 C11 120.2(3) . .
C13 C12 C11 120.1(3) . .
N12 N13 N14 108.8(2) . .
C14 C13 C12 120.8(3) . .
C14 C13 H13A 119.6 . .
C12 C13 H13A 119.6 . .
C11 N14 N13 106.6(2) . .
C11 N14 Zn2 135.5(2) . 6_554
N13 N14 Zn2 117.81(17) . 6_554
C15 C14 C13 120.2(3) . .
C15 C14 H14A 119.6 . .
C13 C14 H14A 120.2 . .
C14 C15 C16 119.6(3) . .
C14 C15 H15A 120.3 . .
C16 C15 H15A 120.1 . .
C17 C16 C15 120.0(3) . .
C17 C16 C18 121.7(3) . .
C15 C16 C18 118.2(3) . .
C12 C17 C16 119.8(3) . .
C12 C17 H17A 120.2 . .
C16 C17 H17A 120.0 . .
O11 C18 C16 125.4(4) . .
O11 C18 H18A 106(3) . .
C16 C18 H18A 129(3) . .
N22 N21 C21 104.4(2) . .
N24 C21 N21 111.9(2) . .
N24 C21 C22 125.3(2) . .
N21 C21 C22 122.7(2) . .
N21 N22 N23 109.8(2) . .
N21 N22 Zn1 119.96(18) . .
N23 N22 Zn1 130.20(19) . .
C27 C22 C23 119.0(3) . .
C27 C22 C21 120.2(3) . .
C23 C22 C21 120.7(3) . .
N24 N23 N22 109.0(2) . .
N24 N23 Zn2 122.07(18) . .
N22 N23 Zn2 128.06(18) . .
C22 C23 C24 120.1(3) . .
C22 C23 H23A 120.0 . .
C24 C23 H23A 119.9 . .
C21 N24 N23 104.8(2) . .
C25 C24 C23 120.3(3) . .
C25 C24 H24A 119.8 . .
C23 C24 H24A 119.9 . .
C24 C25 C26 119.9(3) . .
C24 C25 H25A 120.2 . .
C26 C25 H25A 119.9 . .
C27 C26 C25 120.0(3) . .
C27 C26 C28 119.1(3) . .
C25 C26 C28 120.9(3) . .
C22 C27 C26 120.7(3) . .
C22 C27 H27A 119.6 . .
C26 C27 H27A 119.8 . .
O21 C28 C26 125.7(4) . .
O21 C28 H28A 117.0 . .
C26 C28 H28A 117.2 . .

loop_
_geom_bond_atom_site_label_1
_geom_bond_atom_site_label_2
_geom_bond_distance
_geom_bond_site_symmetry_2
Zn1 N11 1.992(3) .
Zn1 N11 1.992(3) 4_653
Zn1 N22 2.020(2) 4_653
Zn1 N22 2.020(2) .
O1W H1WA 0.852(9) .
O1W H1WB 0.850(10) .
Zn2 N14 1.998(2) 6_664
Zn2 N14 1.998(2) 7_665
Zn2 N23 2.015(2) 4_653
Zn2 N23 2.015(2) .
O11 C18 1.175(5) .
N11 C11 1.328(4) .
N11 N12 1.354(3) .
C11 N14 1.339(4) .
C11 C12 1.468(4) .
N12 N13 1.288(3) .
C12 C17 1.383(4) .
C12 C13 1.395(4) .
N13 N14 1.360(3) .
C13 C14 1.378(5) .
C13 H13A 0.9295 .
N14 Zn2 1.998(2) 6_554
C14 C15 1.366(5) .
C14 H14A 0.9301 .
C15 C16 1.415(5) .
C15 H15A 0.9299 .
C16 C17 1.385(5) .
C16 C18 1.463(5) .
C17 H17A 0.9300 .
C18 H18A 1.08(5) .
O21 C28 1.202(4) .
N21 N22 1.320(3) .
N21 C21 1.346(4) .
C21 N24 1.328(4) .
C21 C22 1.469(4) .
N22 N23 1.334(3) .
C22 C27 1.383(4) .
C22 C23 1.391(4) .
N23 N24 1.334(3) .
C23 C24 1.402(5) .
C23 H23A 0.9301 .
C24 C25 1.366(5) .
C24 H24A 0.9290 .
C25 C26 1.390(5) .
C25 H25A 0.9301 .
C26 C27 1.390(4) .
C26 C28 1.465(5) .
C27 H27A 0.9299 .
C28 H28A 0.9309 .

loop_
_geom_torsion_atom_site_label_1
_geom_torsion_atom_site_label_2
_geom_torsion_atom_site_label_3
_geom_torsion_atom_site_label_4
_geom_torsion
_geom_torsion_site_symmetry_1
_geom_torsion_site_symmetry_4
N11 Zn1 N11 C11 -36.4(3) 4_653 .
N22 Zn1 N11 C11 91.3(3) 4_653 .
N22 Zn1 N11 C11 -160.8(3) . .
N11 Zn1 N11 N12 151.8(2) 4_653 .
N22 Zn1 N11 N12 -80.5(2) 4_653 .
N22 Zn1 N11 N12 27.5(2) . .
N12 N11 C11 N14 0.4(3) . .
Zn1 N11 C11 N14 -171.8(2) . .
N12 N11 C11 C12 179.5(3) . .
Zn1 N11 C11 C12 7.4(5) . .
C11 N11 N12 N13 -0.5(3) . .
Zn1 N11 N12 N13 173.52(18) . .
N11 C11 C12 C17 -61.1(4) . .
N14 C11 C12 C17 118.0(3) . .
N11 C11 C12 C13 122.7(3) . .
N14 C11 C12 C13 -58.2(4) . .
N11 N12 N13 N14 0.5(3) . .
C17 C12 C13 C14 0.6(5) . .
C11 C12 C13 C14 176.9(3) . .
N11 C11 N14 N13 -0.1(3) . .
C12 C11 N14 N13 -179.3(3) . .
N11 C11 N14 Zn2 175.7(2) . 6_554
C12 C11 N14 Zn2 -3.5(4) . 6_554
N12 N13 N14 C11 -0.3(3) . .
N12 N13 N14 Zn2 -176.91(18) . 6_554
C12 C13 C14 C15 -2.4(5) . .
C13 C14 C15 C16 2.8(5) . .
C14 C15 C16 C17 -1.4(5) . .
C14 C15 C16 C18 -178.1(3) . .
C13 C12 C17 C16 0.7(4) . .
C11 C12 C17 C16 -175.6(3) . .
C15 C16 C17 C12 -0.3(5) . .
C18 C16 C17 C12 176.3(3) . .
C17 C16 C18 O11 3.5(6) . .
C15 C16 C18 O11 -179.9(4) . .
N22 N21 C21 N24 0.3(3) . .
N22 N21 C21 C22 178.0(3) . .
C21 N21 N22 N23 -0.4(3) . .
C21 N21 N22 Zn1 177.83(19) . .
N11 Zn1 N22 N21 76.1(2) . .
N11 Zn1 N22 N21 -57.4(2) 4_653 .
N22 Zn1 N22 N21 -173.5(3) 4_653 .
N11 Zn1 N22 N23 -106.1(3) . .
N11 Zn1 N22 N23 120.4(3) 4_653 .
N22 Zn1 N22 N23 4.4(2) 4_653 .
N24 C21 C22 C27 177.0(3) . .
N21 C21 C22 C27 -0.4(4) . .
N24 C21 C22 C23 -0.5(5) . .
N21 C21 C22 C23 -177.9(3) . .
N21 N22 N23 N24 0.4(3) . .
Zn1 N22 N23 N24 -177.6(2) . .
N21 N22 N23 Zn2 169.74(19) . .
Zn1 N22 N23 Zn2 -8.3(4) . .
N14 Zn2 N23 N24 50.8(2) 6_664 .
N14 Zn2 N23 N24 -68.0(2) 7_665 .
N23 Zn2 N23 N24 172.3(3) 4_653 .
N14 Zn2 N23 N22 -117.3(2) 6_664 .
N14 Zn2 N23 N22 123.9(2) 7_665 .
N23 Zn2 N23 N22 4.21(19) 4_653 .
C27 C22 C23 C24 -0.3(5) . .
C21 C22 C23 C24 177.3(3) . .
N21 C21 N24 N23 -0.1(3) . .
C22 C21 N24 N23 -177.8(3) . .
N22 N23 N24 C21 -0.2(3) . .
Zn2 N23 N24 C21 -170.28(19) . .
C22 C23 C24 C25 1.4(5) . .
C23 C24 C25 C26 -1.7(5) . .
C24 C25 C26 C27 1.0(5) . .
C24 C25 C26 C28 -176.1(3) . .
C23 C22 C27 C26 -0.5(5) . .
C21 C22 C27 C26 -178.0(3) . .
C25 C26 C27 C22 0.1(5) . .
C28 C26 C27 C22 177.3(3) . .
C27 C26 C28 O21 174.5(4) . .
C25 C26 C28 O21 -8.3(6) . .
